data_4037782
loop_
_publ_author_name
'Cao, Jun'
'Shi, Rong-Guo'
'Sun, Jing'
'Liu, Dan'
'Liu, Ruzhang'
'Xia, Xiao-Nan'
'Wang, Yang'
'Yan, Chao-Guo'

_publ_section_title
;
 Domino Reaction of Aromatic Aldehydes and 1,3-Indandiones for
 Construction of Bicyclo[2.2.2]octanes and
 Dibenzo[b,g]indeno[1',2':3,4]fluoreno[1,2-d]oxonines.
;
_journal_name_full 'The Journal of organic chemistry'
_journal_paper_doi 10.1021/acs.joc.9b02911
_journal_year 2019
_chemical_formula_sum 'C53 H30 O8'
_chemical_formula_weight 794.77
_space_group_crystal_system monoclinic
_space_group_IT_number 14
_space_group_name_Hall '-P 2ybc'
_space_group_name_H-M_alt 'P 1 21/c 1'
_atom_sites_solution_hydrogens mixed
_audit_creation_method SHELXL-2014/7
_cell_angle_alpha 90
_cell_angle_beta 103.969(8)
_cell_angle_gamma 90
_cell_formula_units_Z 4
_cell_length_a 10.733(2)
_cell_length_b 17.911(3)
_cell_length_c 24.904(5)
_cell_measurement_reflns_used 4262
_cell_measurement_temperature 296(2)
_cell_measurement_theta_max 21.48
_cell_measurement_theta_min 2.24
_cell_volume 4645.9(15)
_computing_cell_refinement 'Bruker SAINT'
_computing_data_collection 'Bruker APEX2'
_computing_data_reduction 'Bruker SAINT'
_computing_molecular_graphics 'Bruker SHELXTL'
_computing_publication_material 'Bruker SHELXTL'
_computing_structure_refinement 'SHELXL-2014/7 (Sheldrick, 2014)'
_computing_structure_solution 'SHELXS-97 (Sheldrick 2008)'
_diffrn_ambient_temperature 296(2)
_diffrn_measured_fraction_theta_full 0.986
_diffrn_measured_fraction_theta_max 0.986
_diffrn_measurement_device_type 'Bruker APEX-II CCD'
_diffrn_measurement_method '\f and \w scans'
_diffrn_radiation_type MoK\a
_diffrn_radiation_wavelength 0.71073
_diffrn_reflns_av_R_equivalents 0.0675
_diffrn_reflns_av_unetI/netI 0.1145
_diffrn_reflns_Laue_measured_fraction_full 0.986
_diffrn_reflns_Laue_measured_fraction_max 0.986
_diffrn_reflns_limit_h_max 12
_diffrn_reflns_limit_h_min -12
_diffrn_reflns_limit_k_max 19
_diffrn_reflns_limit_k_min -21
_diffrn_reflns_limit_l_max 29
_diffrn_reflns_limit_l_min -29
_diffrn_reflns_number 26323
_diffrn_reflns_point_group_measured_fraction_full 0.986
_diffrn_reflns_point_group_measured_fraction_max 0.986
_diffrn_reflns_theta_full 24.996
_diffrn_reflns_theta_max 24.996
_diffrn_reflns_theta_min 2.243
_exptl_absorpt_coefficient_mu 0.076
_exptl_absorpt_correction_type none
_exptl_crystal_colour colorless
_exptl_crystal_density_diffrn 1.136
_exptl_crystal_description block
_exptl_crystal_F_000 1648
_exptl_crystal_size_max 0.300
_exptl_crystal_size_mid 0.240
_exptl_crystal_size_min 0.220
_refine_diff_density_max 0.223
_refine_diff_density_min -0.258
_refine_diff_density_rms 0.054
_refine_ls_extinction_method none
_refine_ls_goodness_of_fit_ref 0.919
_refine_ls_hydrogen_treatment constr
_refine_ls_matrix_type full
_refine_ls_number_parameters 551
_refine_ls_number_reflns 8067
_refine_ls_number_restraints 0
_refine_ls_restrained_S_all 0.919
_refine_ls_R_factor_all 0.1464
_refine_ls_R_factor_gt 0.0675
_refine_ls_shift/su_max 0.000
_refine_ls_shift/su_mean 0.000
_refine_ls_structure_factor_coef Fsqd
_refine_ls_weighting_details 'w=1/[\s^2^(Fo^2^)+(0.1061P)^2^] where P=(Fo^2^+2Fc^2^)/3'
_refine_ls_weighting_scheme calc
_refine_ls_wR_factor_gt 0.1743
_refine_ls_wR_factor_ref 0.1973
_reflns_Friedel_coverage 0.000
_reflns_number_gt 3767
_reflns_number_total 8067
_reflns_threshold_expression 'I > 2\s(I)'
_cod_data_source_file jo9b02911_si_002.cif
_cod_data_source_block 2e
_cod_original_sg_symbol_H-M 'P 21/c'
_cod_database_code 4037782
_shelx_shelxl_version_number 2014/7
_shelx_space_group_comment
; 
The symmetry employed for this shelxl refinement is uniquely defined 
by the following loop, which should always be used as a source of 
symmetry information in preference to the above space-group names. 
They are only intended as comments. 
;
_shelx_estimated_absorpt_t_min 0.977
_shelx_estimated_absorpt_t_max 0.983

loop_
_space_group_symop_operation_xyz
'x, y, z'
'-x, y+1/2, -z+1/2'
'-x, -y, -z'
'x, -y-1/2, z-1/2'

loop_
_atom_site_label
_atom_site_type_symbol
_atom_site_fract_x
_atom_site_fract_y
_atom_site_fract_z
_atom_site_U_iso_or_equiv
_atom_site_adp_type
_atom_site_occupancy
_atom_site_site_symmetry_order
_atom_site_calc_flag
_atom_site_refinement_flags_posn
_atom_site_refinement_flags_adp
C1 C 0.6455(3) 0.90982(18) 0.88547(14) 0.0484(9) Uani 1 1 d . .
H1 H 0.6236 0.8742 0.8576 0.058 Uiso 1 1 calc R U
C2 C 0.5563(3) 0.96358(19) 0.89062(15) 0.0534(10) Uani 1 1 d . .
H2 H 0.4751 0.9635 0.8666 0.064 Uiso 1 1 calc R U
C3 C 0.5880(4) 1.01731(18) 0.93140(15) 0.0489(9) Uani 1 1 d . .
C4 C 0.5169(4) 1.1215(2) 0.97583(18) 0.0792(13) Uani 1 1 d . .
H4A H 0.5911 1.1501 0.9735 0.119 Uiso 1 1 calc R U
H4B H 0.5323 1.0975 1.0113 0.119 Uiso 1 1 calc R U
H4C H 0.4441 1.1541 0.9713 0.119 Uiso 1 1 calc R U
C5 C 0.7086(4) 1.01764(19) 0.96597(15) 0.0551(10) Uani 1 1 d . .
H5 H 0.7313 1.0547 0.9927 0.066 Uiso 1 1 calc R U
C6 C 0.7973(3) 0.96306(19) 0.96139(14) 0.0483(9) Uani 1 1 d . .
H6 H 0.8780 0.9635 0.9857 0.058 Uiso 1 1 calc R U
C7 C 0.7682(3) 0.90794(16) 0.92138(12) 0.0357(8) Uani 1 1 d . .
C8 C 0.8694(3) 0.85035(16) 0.91847(12) 0.0358(8) Uani 1 1 d . .
H8 H 0.9358 0.8559 0.9530 0.043 Uiso 1 1 calc R U
C9 C 0.9415(3) 0.86107(16) 0.87009(12) 0.0352(8) Uani 1 1 d . .
C10 C 0.8796(4) 0.91862(17) 0.82623(13) 0.0407(8) Uani 1 1 d . .
C11 C 0.9692(4) 0.98017(18) 0.82739(14) 0.0512(10) Uani 1 1 d . .
C12 C 0.9578(5) 1.0427(2) 0.79398(18) 0.0867(15) Uani 1 1 d . .
H12 H 0.8825 1.0521 0.7673 0.104 Uiso 1 1 calc R U
C13 C 1.0589(7) 1.0898(3) 0.8012(2) 0.126(2) Uani 1 1 d . .
H13 H 1.0530 1.1312 0.7782 0.151 Uiso 1 1 calc R U
C14 C 1.1720(6) 1.0783(3) 0.8420(2) 0.1112(19) Uani 1 1 d . .
H14 H 1.2382 1.1130 0.8466 0.133 Uiso 1 1 calc R U
C15 C 1.1861(4) 1.0165(2) 0.87543(18) 0.0751(12) Uani 1 1 d . .
H15 H 1.2612 1.0079 0.9025 0.090 Uiso 1 1 calc R U
C16 C 1.0819(4) 0.96679(18) 0.86679(14) 0.0478(9) Uani 1 1 d . .
C17 C 1.0736(3) 0.89496(17) 0.89414(14) 0.0397(8) Uani 1 1 d . .
C18 C 0.8088(3) 0.75710(16) 0.82065(13) 0.0364(8) Uani 1 1 d . .
C19 C 0.9462(3) 0.78336(15) 0.84136(11) 0.0321(8) Uani 1 1 d . .
C20 C 0.9924(3) 0.79069(16) 0.78821(14) 0.0414(9) Uani 1 1 d . .
C21 C 1.1117(4) 0.8126(2) 0.78230(16) 0.0628(11) Uani 1 1 d . .
H21 H 1.1785 0.8229 0.8129 0.075 Uiso 1 1 calc R U
C22 C 1.1282(5) 0.8186(2) 0.7278(2) 0.0854(14) Uani 1 1 d . .
H22 H 1.2077 0.8321 0.7221 0.102 Uiso 1 1 calc R U
C23 C 1.0251(7) 0.8045(3) 0.6825(2) 0.1010(18) Uani 1 1 d . .
H23 H 1.0368 0.8101 0.6469 0.121 Uiso 1 1 calc R U
C24 C 0.9070(5) 0.7824(2) 0.68912(16) 0.0767(13) Uani 1 1 d . .
H24 H 0.8393 0.7727 0.6588 0.092 Uiso 1 1 calc R U
C25 C 0.8927(4) 0.77535(19) 0.74224(13) 0.0504(10) Uani 1 1 d . .
C26 C 0.7765(4) 0.75135(19) 0.75887(14) 0.0493(9) Uani 1 1 d . .
C27 C 0.8225(3) 0.76710(16) 0.91786(12) 0.0350(8) Uani 1 1 d . .
C28 C 0.7464(3) 0.74670(16) 0.85963(13) 0.0344(8) Uani 1 1 d . .
C29 C 0.6182(3) 0.72265(18) 0.86126(15) 0.0477(9) Uani 1 1 d . .
C30 C 0.5128(4) 0.7013(2) 0.81892(18) 0.0678(11) Uani 1 1 d . .
H30 H 0.5194 0.6979 0.7825 0.081 Uiso 1 1 calc R U
C31 C 0.3979(4) 0.6853(2) 0.8331(2) 0.0843(14) Uani 1 1 d . .
H31 H 0.3263 0.6723 0.8053 0.101 Uiso 1 1 calc R U
C32 C 0.3874(5) 0.6881(3) 0.8857(3) 0.0922(15) Uani 1 1 d . .
H32 H 0.3091 0.6759 0.8932 0.111 Uiso 1 1 calc R U
C33 C 0.4899(4) 0.7088(2) 0.9297(2) 0.0776(13) Uani 1 1 d . .
H33 H 0.4816 0.7107 0.9660 0.093 Uiso 1 1 calc R U
C34 C 0.6059(3) 0.72650(18) 0.91600(16) 0.0489(9) Uani 1 1 d . .
C35 C 0.7240(4) 0.75363(18) 0.95151(16) 0.0467(9) Uani 1 1 d . .
C36 C 1.0175(3) 0.72614(15) 0.88444(12) 0.0341(8) Uani 1 1 d . .
H36 H 1.1056 0.7433 0.8999 0.041 Uiso 1 1 calc R U
C37 C 0.9466(3) 0.71535(16) 0.93296(12) 0.0363(8) Uani 1 1 d . .
C38 C 0.9081(3) 0.63283(17) 0.92792(14) 0.0423(8) Uani 1 1 d . .
C39 C 0.8485(4) 0.5925(2) 0.96213(17) 0.0634(11) Uani 1 1 d . .
H39 H 0.8244 0.6153 0.9916 0.076 Uiso 1 1 calc R U
C40 C 0.8261(4) 0.5172(2) 0.9511(2) 0.0848(14) Uani 1 1 d . .
H40 H 0.7846 0.4894 0.9731 0.102 Uiso 1 1 calc R U
C41 C 0.8644(4) 0.4819(2) 0.9077(2) 0.0870(15) Uani 1 1 d . .
H41 H 0.8475 0.4315 0.9008 0.104 Uiso 1 1 calc R U
C42 C 0.9264(4) 0.5219(2) 0.87566(18) 0.0709(12) Uani 1 1 d . .
H42 H 0.9537 0.4987 0.8471 0.085 Uiso 1 1 calc R U
C43 C 0.9486(3) 0.59752(17) 0.88578(14) 0.0460(9) Uani 1 1 d . .
C44 C 1.0204(3) 0.64927(17) 0.85890(14) 0.0408(8) Uani 1 1 d . .
C45 C 1.0423(3) 0.72927(17) 0.98845(13) 0.0414(8) Uani 1 1 d . .
C46 C 1.1679(4) 0.6896(2) 0.99885(15) 0.0488(9) Uani 1 1 d . .
C47 C 1.2498(4) 0.7179(2) 1.05253(15) 0.0613(11) Uani 1 1 d . .
C48 C 1.3732(4) 0.7002(3) 1.07999(18) 0.0876(15) Uani 1 1 d . .
H48 H 1.4196 0.6630 1.0675 0.105 Uiso 1 1 calc R U
C49 C 1.4247(6) 0.7411(4) 1.1274(2) 0.122(2) Uani 1 1 d . .
H49 H 1.5088 0.7320 1.1468 0.147 Uiso 1 1 calc R U
C50 C 1.3556(7) 0.7943(4) 1.1466(2) 0.113(2) Uani 1 1 d . .
H50 H 1.3934 0.8204 1.1787 0.135 Uiso 1 1 calc R U
C51 C 1.2290(5) 0.8103(3) 1.11893(17) 0.0934(16) Uani 1 1 d . .
H51 H 1.1811 0.8463 1.1319 0.112 Uiso 1 1 calc R U
C52 C 1.1793(4) 0.7708(2) 1.07213(14) 0.0615(11) Uani 1 1 d . .
C53 C 1.0499(4) 0.7738(2) 1.03342(14) 0.0515(10) Uani 1 1 d . .
O1 O 0.4923(2) 1.06666(14) 0.93343(11) 0.0716(8) Uani 1 1 d . .
O2 O 0.7746(3) 0.91312(12) 0.79358(10) 0.0587(7) Uani 1 1 d . .
O3 O 1.1583(2) 0.86741(12) 0.92988(10) 0.0571(7) Uani 1 1 d . .
O4 O 0.6763(3) 0.72926(16) 0.72866(10) 0.0775(8) Uani 1 1 d . .
O5 O 0.7408(2) 0.76553(14) 1.00142(11) 0.0645(7) Uani 1 1 d . .
O6 O 1.0771(2) 0.63437(12) 0.82419(10) 0.0592(7) Uani 1 1 d . .
O7 O 1.2009(2) 0.64261(15) 0.96959(11) 0.0635(7) Uani 1 1 d . .
O8 O 0.9622(3) 0.81871(15) 1.04693(9) 0.0719(8) Uani 1 1 d . .
H8A H 0.9849 0.8294 1.0799 0.108 Uiso 1 1 d R U

loop_
_atom_site_aniso_label
_atom_site_aniso_U_11
_atom_site_aniso_U_22
_atom_site_aniso_U_33
_atom_site_aniso_U_23
_atom_site_aniso_U_13
_atom_site_aniso_U_12
C1 0.045(2) 0.043(2) 0.053(2) -0.0091(17) 0.005(2) 0.0021(17)
C2 0.036(2) 0.056(2) 0.062(2) -0.017(2) 0.0008(19) 0.0042(18)
C3 0.043(3) 0.042(2) 0.066(2) -0.0076(19) 0.020(2) 0.0062(18)
C4 0.089(3) 0.055(2) 0.109(3) -0.025(3) 0.052(3) 0.004(2)
C5 0.064(3) 0.044(2) 0.060(2) -0.0189(18) 0.020(2) 0.001(2)
C6 0.043(2) 0.052(2) 0.047(2) -0.0089(18) 0.0068(18) -0.0025(18)
C7 0.033(2) 0.0380(18) 0.0329(18) -0.0055(15) 0.0023(16) -0.0006(15)
C8 0.031(2) 0.0431(19) 0.0300(17) -0.0030(15) 0.0003(15) -0.0002(15)
C9 0.032(2) 0.0358(18) 0.0348(17) 0.0028(15) 0.0020(15) -0.0025(15)
C10 0.043(2) 0.043(2) 0.0354(19) 0.0019(16) 0.0074(18) 0.0070(17)
C11 0.065(3) 0.044(2) 0.047(2) 0.0080(18) 0.018(2) -0.0023(19)
C12 0.114(4) 0.054(3) 0.076(3) 0.020(2) -0.007(3) -0.014(3)
C13 0.186(7) 0.078(3) 0.094(4) 0.033(3) -0.004(4) -0.055(4)
C14 0.151(6) 0.086(4) 0.094(4) 0.020(3) 0.023(4) -0.068(4)
C15 0.082(3) 0.069(3) 0.076(3) -0.002(2) 0.023(3) -0.032(2)
C16 0.059(3) 0.041(2) 0.044(2) -0.0013(17) 0.014(2) -0.0104(18)
C17 0.033(2) 0.0405(19) 0.045(2) 0.0019(17) 0.0085(18) -0.0016(16)
C18 0.033(2) 0.0313(17) 0.040(2) 0.0025(15) -0.0010(17) 0.0057(15)
C19 0.030(2) 0.0362(17) 0.0289(17) -0.0006(14) 0.0053(15) 0.0012(14)
C20 0.043(2) 0.0345(18) 0.052(2) 0.0035(16) 0.022(2) 0.0091(16)
C21 0.066(3) 0.064(3) 0.068(3) -0.004(2) 0.036(2) 0.002(2)
C22 0.106(4) 0.085(3) 0.088(4) 0.006(3) 0.068(4) 0.000(3)
C23 0.165(6) 0.093(4) 0.060(3) 0.006(3) 0.056(4) 0.012(4)
C24 0.118(4) 0.072(3) 0.044(3) 0.004(2) 0.025(3) 0.003(3)
C25 0.067(3) 0.052(2) 0.031(2) 0.0002(17) 0.009(2) 0.0091(19)
C26 0.053(3) 0.051(2) 0.036(2) -0.0051(17) -0.005(2) 0.0097(19)
C27 0.030(2) 0.0361(18) 0.0386(19) 0.0011(15) 0.0071(16) -0.0024(14)
C28 0.0202(19) 0.0358(17) 0.044(2) -0.0005(15) 0.0022(16) 0.0016(14)
C29 0.035(2) 0.0423(19) 0.063(2) -0.0031(18) 0.006(2) -0.0003(16)
C30 0.046(3) 0.061(2) 0.087(3) -0.016(2) -0.002(2) -0.005(2)
C31 0.032(3) 0.086(3) 0.131(5) -0.017(3) 0.011(3) -0.010(2)
C32 0.047(3) 0.097(4) 0.139(5) -0.011(4) 0.034(4) -0.013(3)
C33 0.059(3) 0.068(3) 0.115(4) 0.003(3) 0.039(3) 0.001(2)
C34 0.029(2) 0.050(2) 0.071(3) 0.0003(19) 0.016(2) -0.0018(17)
C35 0.052(3) 0.041(2) 0.055(2) 0.0074(18) 0.028(2) 0.0066(17)
C36 0.0285(19) 0.0347(17) 0.0371(18) 0.0019(15) 0.0042(15) 0.0000(14)
C37 0.029(2) 0.0405(18) 0.0401(19) 0.0032(15) 0.0107(16) 0.0000(15)
C38 0.030(2) 0.0361(18) 0.060(2) 0.0084(18) 0.0104(18) -0.0036(15)
C39 0.064(3) 0.050(2) 0.085(3) 0.016(2) 0.034(2) 0.0051(19)
C40 0.086(4) 0.057(3) 0.122(4) 0.027(3) 0.046(3) -0.009(2)
C41 0.091(4) 0.046(2) 0.133(4) 0.003(3) 0.045(3) -0.015(2)
C42 0.075(3) 0.041(2) 0.102(3) -0.010(2) 0.031(3) -0.009(2)
C43 0.035(2) 0.038(2) 0.063(2) -0.0044(18) 0.0072(19) -0.0012(16)
C44 0.033(2) 0.044(2) 0.046(2) -0.0064(17) 0.0101(18) 0.0019(16)
C45 0.041(2) 0.0440(19) 0.036(2) 0.0050(17) 0.0021(17) -0.0023(17)
C46 0.043(2) 0.052(2) 0.047(2) 0.0198(19) 0.002(2) -0.0072(19)
C47 0.050(3) 0.079(3) 0.047(2) 0.020(2) -0.005(2) -0.014(2)
C48 0.061(3) 0.119(4) 0.066(3) 0.033(3) -0.019(3) -0.011(3)
C49 0.074(4) 0.189(7) 0.078(4) 0.035(4) -0.032(3) -0.045(5)
C50 0.112(6) 0.154(6) 0.049(3) 0.006(3) -0.024(4) -0.041(4)
C51 0.101(4) 0.126(4) 0.040(3) 0.008(3) -0.010(3) -0.027(3)
C52 0.067(3) 0.080(3) 0.027(2) 0.009(2) -0.008(2) -0.020(2)
C53 0.057(3) 0.057(2) 0.040(2) 0.0064(19) 0.011(2) -0.004(2)
O1 0.0553(18) 0.0599(16) 0.102(2) -0.0236(16) 0.0228(16) 0.0119(14)
O2 0.0514(18) 0.0592(16) 0.0592(16) 0.0113(13) 0.0009(15) 0.0066(13)
O3 0.0408(16) 0.0514(14) 0.0690(16) 0.0017(13) -0.0068(14) -0.0082(12)
O4 0.068(2) 0.100(2) 0.0503(16) -0.0144(15) -0.0144(16) -0.0033(17)
O5 0.0665(19) 0.0793(18) 0.0570(17) 0.0028(14) 0.0326(15) 0.0028(14)
O6 0.0684(19) 0.0490(14) 0.0664(16) -0.0089(13) 0.0285(15) 0.0042(13)
O7 0.0471(17) 0.0617(16) 0.0755(18) 0.0123(15) 0.0026(15) 0.0113(13)
O8 0.094(2) 0.0876(19) 0.0345(14) -0.0109(13) 0.0160(15) 0.0073(17)

loop_
_atom_type_symbol
_atom_type_description
_atom_type_scat_dispersion_real
_atom_type_scat_dispersion_imag
_atom_type_scat_source
C C 0.0033 0.0016 'International Tables Vol C Tables 4.2.6.8 and 6.1.1.4'
H H 0.0000 0.0000 'International Tables Vol C Tables 4.2.6.8 and 6.1.1.4'
O O 0.0106 0.0060 'International Tables Vol C Tables 4.2.6.8 and 6.1.1.4'

loop_
_geom_angle_atom_site_label_1
_geom_angle_atom_site_label_2
_geom_angle_atom_site_label_3
_geom_angle
C2 C1 C7 121.4(3)
C2 C1 H1 119.3
C7 C1 H1 119.3
C3 C2 C1 120.0(3)
C3 C2 H2 120.0
C1 C2 H2 120.0
O1 C3 C5 125.4(3)
O1 C3 C2 115.1(3)
C5 C3 C2 119.5(3)
O1 C4 H4A 109.5
O1 C4 H4B 109.5
H4A C4 H4B 109.5
O1 C4 H4C 109.5
H4A C4 H4C 109.5
H4B C4 H4C 109.5
C3 C5 C6 120.5(3)
C3 C5 H5 119.8
C6 C5 H5 119.8
C7 C6 C5 121.5(3)
C7 C6 H6 119.3
C5 C6 H6 119.3
C6 C7 C1 117.1(3)
C6 C7 C8 118.8(3)
C1 C7 C8 124.1(3)
C7 C8 C27 114.6(2)
C7 C8 C9 116.1(2)
C27 C8 C9 108.6(2)
C7 C8 H8 105.5
C27 C8 H8 105.5
C9 C8 H8 105.5
C17 C9 C10 102.4(3)
C17 C9 C19 113.7(2)
C10 C9 C19 109.1(2)
C17 C9 C8 109.0(2)
C10 C9 C8 114.5(2)
C19 C9 C8 108.2(2)
O2 C10 C11 124.8(3)
O2 C10 C9 126.2(3)
C11 C10 C9 108.9(3)
C16 C11 C12 120.2(4)
C16 C11 C10 110.0(3)
C12 C11 C10 129.6(4)
C13 C12 C11 118.3(5)
C13 C12 H12 120.9
C11 C12 H12 120.9
C12 C13 C14 122.2(4)
C12 C13 H13 118.9
C14 C13 H13 118.9
C15 C14 C13 120.7(4)
C15 C14 H14 119.7
C13 C14 H14 119.7
C14 C15 C16 116.8(4)
C14 C15 H15 121.6
C16 C15 H15 121.6
C11 C16 C15 121.8(3)
C11 C16 C17 109.9(3)
C15 C16 C17 128.3(4)
O3 C17 C16 125.3(3)
O3 C17 C9 126.0(3)
C16 C17 C9 108.7(3)
C28 C18 C26 135.6(3)
C28 C18 C19 114.8(3)
C26 C18 C19 109.6(3)
C18 C19 C20 103.0(2)
C18 C19 C36 108.0(2)
C20 C19 C36 116.7(2)
C18 C19 C9 107.1(2)
C20 C19 C9 111.8(2)
C36 C19 C9 109.6(2)
C21 C20 C25 121.1(3)
C21 C20 C19 128.3(3)
C25 C20 C19 110.5(3)
C20 C21 C22 117.3(4)
C20 C21 H21 121.4
C22 C21 H21 121.4
C23 C22 C21 120.1(4)
C23 C22 H22 120.0
C21 C22 H22 120.0
C24 C23 C22 121.9(4)
C24 C23 H23 119.1
C22 C23 H23 119.1
C25 C24 C23 117.6(4)
C25 C24 H24 121.2
C23 C24 H24 121.2
C24 C25 C20 122.0(4)
C24 C25 C26 126.7(4)
C20 C25 C26 111.2(3)
O4 C26 C25 127.1(3)
O4 C26 C18 127.4(4)
C25 C26 C18 105.5(3)
C35 C27 C28 101.6(3)
C35 C27 C8 114.1(2)
C28 C27 C8 109.4(2)
C35 C27 C37 115.6(2)
C28 C27 C37 108.1(2)
C8 C27 C37 107.6(2)
C18 C28 C29 135.7(3)
C18 C28 C27 114.5(3)
C29 C28 C27 109.8(3)
C30 C29 C34 119.8(3)
C30 C29 C28 131.2(4)
C34 C29 C28 108.9(3)
C31 C30 C29 118.0(4)
C31 C30 H30 121.0
C29 C30 H30 121.0
C32 C31 C30 121.8(5)
C32 C31 H31 119.1
C30 C31 H31 119.1
C31 C32 C33 122.5(4)
C31 C32 H32 118.7
C33 C32 H32 118.7
C32 C33 C34 116.4(4)
C32 C33 H33 121.8
C34 C33 H33 121.8
C29 C34 C33 121.5(4)
C29 C34 C35 109.7(3)
C33 C34 C35 128.8(4)
O5 C35 C34 124.8(3)
O5 C35 C27 125.3(3)
C34 C35 C27 109.9(3)
C44 C36 C19 111.5(2)
C44 C36 C37 105.7(2)
C19 C36 C37 111.2(2)
C44 C36 H36 109.5
C19 C36 H36 109.5
C37 C36 H36 109.5
C45 C37 C38 109.9(2)
C45 C37 C36 109.1(2)
C38 C37 C36 103.0(2)
C45 C37 C27 117.4(2)
C38 C37 C27 110.4(2)
C36 C37 C27 106.1(2)
C43 C38 C39 120.3(3)
C43 C38 C37 112.0(3)
C39 C38 C37 127.5(3)
C38 C39 C40 117.9(4)
C38 C39 H39 121.0
C40 C39 H39 121.0
C39 C40 C41 121.7(4)
C39 C40 H40 119.2
C41 C40 H40 119.2
C42 C41 C40 119.6(4)
C42 C41 H41 120.2
C40 C41 H41 120.2
C41 C42 C43 119.6(4)
C41 C42 H42 120.2
C43 C42 H42 120.2
C38 C43 C42 120.8(3)
C38 C43 C44 110.7(3)
C42 C43 C44 128.3(3)
O6 C44 C43 127.0(3)
O6 C44 C36 124.6(3)
C43 C44 C36 108.4(3)
C53 C45 C46 105.3(3)
C53 C45 C37 137.1(3)
C46 C45 C37 117.4(3)
O7 C46 C45 127.3(3)
O7 C46 C47 125.0(4)
C45 C46 C47 107.7(4)
C48 C47 C52 122.0(4)
C48 C47 C46 130.8(5)
C52 C47 C46 107.2(4)
C47 C48 C49 116.1(5)
C47 C48 H48 121.9
C49 C48 H48 121.9
C50 C49 C48 122.0(6)
C50 C49 H49 119.0
C48 C49 H49 119.0
C49 C50 C51 121.1(5)
C49 C50 H50 119.4
C51 C50 H50 119.4
C52 C51 C50 116.8(5)
C52 C51 H51 121.6
C50 C51 H51 121.6
C51 C52 C47 121.9(4)
C51 C52 C53 130.4(5)
C47 C52 C53 107.7(3)
O8 C53 C45 130.6(3)
O8 C53 C52 117.5(3)
C45 C53 C52 111.9(4)
C3 O1 C4 117.9(3)
C53 O8 H8A 109.5

loop_
_geom_bond_atom_site_label_1
_geom_bond_atom_site_label_2
_geom_bond_distance
C1 C2 1.386(4)
C1 C7 1.402(4)
C1 H1 0.9300
C2 C3 1.381(5)
C2 H2 0.9300
C3 O1 1.365(4)
C3 C5 1.371(5)
C4 O1 1.420(4)
C4 H4A 0.9600
C4 H4B 0.9600
C4 H4C 0.9600
C5 C6 1.388(5)
C5 H5 0.9300
C6 C7 1.384(4)
C6 H6 0.9300
C7 C8 1.512(4)
C8 C27 1.573(4)
C8 C9 1.593(4)
C8 H8 0.9800
C9 C17 1.525(4)
C9 C10 1.532(4)
C9 C19 1.571(4)
C10 O2 1.225(4)
C10 C11 1.458(5)
C11 C16 1.382(5)
C11 C12 1.383(5)
C12 C13 1.352(7)
C12 H12 0.9300
C13 C14 1.398(7)
C13 H13 0.9300
C14 C15 1.370(6)
C14 H14 0.9300
C15 C16 1.406(5)
C15 H15 0.9300
C16 C17 1.468(4)
C17 O3 1.213(4)
C18 C28 1.319(4)
C18 C26 1.497(4)
C18 C19 1.515(4)
C19 C20 1.527(4)
C19 C36 1.546(4)
C20 C21 1.381(5)
C20 C25 1.393(5)
C21 C22 1.415(5)
C21 H21 0.9300
C22 C23 1.400(7)
C22 H22 0.9300
C23 C24 1.375(7)
C23 H23 0.9300
C24 C25 1.374(5)
C24 H24 0.9300
C25 C26 1.470(5)
C26 O4 1.220(4)
C27 C35 1.518(5)
C27 C28 1.527(4)
C27 C37 1.592(4)
C28 C29 1.452(5)
C29 C30 1.401(5)
C29 C34 1.403(5)
C30 C31 1.391(6)
C30 H30 0.9300
C31 C32 1.343(6)
C31 H31 0.9300
C32 C33 1.403(6)
C32 H32 0.9300
C33 C34 1.404(5)
C33 H33 0.9300
C34 C35 1.444(5)
C35 O5 1.231(4)
C36 C44 1.520(4)
C36 C37 1.587(4)
C36 H36 0.9800
C37 C45 1.530(4)
C37 C38 1.532(4)
C38 C43 1.382(4)
C38 C39 1.385(4)
C39 C40 1.387(5)
C39 H39 0.9300
C40 C41 1.395(6)
C40 H40 0.9300
C41 C42 1.359(5)
C41 H41 0.9300
C42 C43 1.388(5)
C42 H42 0.9300
C43 C44 1.467(5)
C44 O6 1.200(3)
C45 C53 1.361(5)
C45 C46 1.490(5)
C46 O7 1.220(4)
C46 C47 1.500(5)
C47 C48 1.373(6)
C47 C52 1.373(6)
C48 C49 1.387(7)
C48 H48 0.9300
C49 C50 1.362(8)
C49 H49 0.9300
C50 C51 1.397(7)
C50 H50 0.9300
C51 C52 1.359(5)
C51 H51 0.9300
C52 C53 1.488(5)
C53 O8 1.341(4)
O8 H8A 0.8202
